data_4074595
loop_
_publ_author_name
'Scriban, Corina'
'Wicht, Denyce K.'
'Glueck, David S.'
'Zakharov, Lev N.'
'Golen, James A.'
'Rheingold, Arnold L.'

_publ_section_title
;
 Platinum(II) Phosphido Complexes as Metalloligands. Structural and
 Spectroscopic Consequences of Conversion from Terminal to Bridging
 Coordination
;
_journal_issue 14
_journal_name_full Organometallics
_journal_page_first 3370
_journal_paper_doi 10.1021/om050149p
_journal_volume 25
_journal_year 2006
_chemical_formula_sum 'C29 H45 P3 Pt'
_chemical_formula_weight 681.65
_chemical_name_systematic
; 

 ? 

;
_space_group_IT_number 19
_symmetry_cell_setting orthorhombic
_symmetry_space_group_name_Hall 'P 2ac 2ab'
_symmetry_space_group_name_H-M 'P 21 21 21'
_atom_sites_solution_hydrogens geom
_atom_sites_solution_primary direct
_atom_sites_solution_secondary difmap
_audit_creation_method SHELXL-97
_cell_angle_alpha 90.00
_cell_angle_beta 90.00
_cell_angle_gamma 90.00
_cell_formula_units_Z 4
_cell_length_a 9.7296(6)
_cell_length_b 15.4985(9)
_cell_length_c 19.1019(12)
_cell_measurement_temperature 100(2)
_cell_volume 2880.5(3)
_computing_cell_refinement 'Bruker SMART'
_computing_data_collection 'Bruker SMART'
_computing_data_reduction 'Bruker SAINT'
_computing_molecular_graphics 'Bruker SHELXTL'
_computing_publication_material 'Bruker SHELXTL'
_computing_structure_refinement 'SHELXL-97 (Sheldrick, 1997)'
_computing_structure_solution 'SHELXS-97 (Sheldrick, 1990)'
_diffrn_ambient_temperature 100(2)
_diffrn_measured_fraction_theta_full 0.975
_diffrn_measured_fraction_theta_max 0.975
_diffrn_measurement_device_type 'CCD area detector'
_diffrn_measurement_method 'phi and omega scans'
_diffrn_radiation_monochromator graphite
_diffrn_radiation_source 'fine-focus sealed tube'
_diffrn_radiation_type MoK\a
_diffrn_radiation_wavelength 0.71073
_diffrn_reflns_av_R_equivalents 0.0584
_diffrn_reflns_av_sigmaI/netI 0.0892
_diffrn_reflns_limit_h_max 12
_diffrn_reflns_limit_h_min -12
_diffrn_reflns_limit_k_max 20
_diffrn_reflns_limit_k_min -19
_diffrn_reflns_limit_l_max 25
_diffrn_reflns_limit_l_min -11
_diffrn_reflns_number 18586
_diffrn_reflns_theta_full 28.28
_diffrn_reflns_theta_max 28.28
_diffrn_reflns_theta_min 2.13
_exptl_absorpt_coefficient_mu 5.054
_exptl_absorpt_correction_T_max 0.634
_exptl_absorpt_correction_T_min 0.445
_exptl_absorpt_correction_type multi-scan
_exptl_absorpt_process_details Sadabs
_exptl_crystal_colour Yellow
_exptl_crystal_density_diffrn 1.572
_exptl_crystal_density_method 'not measured'
_exptl_crystal_description Blade
_exptl_crystal_F_000 1368
_exptl_crystal_size_max 0.25
_exptl_crystal_size_mid 0.20
_exptl_crystal_size_min 0.15
_refine_diff_density_max 2.089
_refine_diff_density_min -1.297
_refine_diff_density_rms 0.162
_refine_ls_abs_structure_details 'Flack H D (1983), Acta Cryst. A39, 876-881'
_refine_ls_abs_structure_Flack 0.000(15)
_refine_ls_extinction_method none
_refine_ls_goodness_of_fit_ref 1.002
_refine_ls_hydrogen_treatment mixed
_refine_ls_matrix_type full
_refine_ls_number_parameters 280
_refine_ls_number_reflns 6824
_refine_ls_number_restraints 3
_refine_ls_restrained_S_all 1.002
_refine_ls_R_factor_all 0.0875
_refine_ls_R_factor_gt 0.0607
_refine_ls_shift/su_max 0.004
_refine_ls_shift/su_mean 0.000
_refine_ls_structure_factor_coef Fsqd
_refine_ls_weighting_details 'calc w=1/[\s^2^(Fo^2^)+(0.0796P)^2^+0.0000P] where P=(Fo^2^+2Fc^2^)/3'
_refine_ls_weighting_scheme calc
_refine_ls_wR_factor_gt 0.1455
_refine_ls_wR_factor_ref 0.1552
_reflns_number_gt 4762
_reflns_number_total 6824
_reflns_threshold_expression >2sigma(I)
_cod_data_source_file om050149psi20060417_114950.cif
_cod_data_source_block glu114
_cod_depositor_comments
;
The following automatic conversions were performed:

'_symmetry_cell_setting' value 'Orthorhombic' changed to
'orthorhombic' according to
/home/saulius/struct/CIF-dictionaries/cif_core.dic dictionary named
'cif_core.dic' version 2.4.1 from
2010-06-29.

'_exptl_absorpt_correction_type' value 'Multi-scan'
changed to 'multi-scan' according to
/home/saulius/struct/CIF-dictionaries/cif_core.dic dictionary named
'cif_core.dic' version 2.4.1 from 2010-06-29.

Automatic conversion script
Id: cif_fix_values 1715 2011-07-08 13:25:40Z adriana 
;
_cod_original_sg_symbol_H-M P2(1)2(1)2(1)
_cod_database_code 4074595

loop_
_symmetry_equiv_pos_as_xyz
'x, y, z'
'-x+1/2, -y, z+1/2'
'-x, y+1/2, -z+1/2'
'x+1/2, -y+1/2, -z'

loop_
_atom_site_label
_atom_site_type_symbol
_atom_site_fract_x
_atom_site_fract_y
_atom_site_fract_z
_atom_site_U_iso_or_equiv
_atom_site_adp_type
_atom_site_occupancy
_atom_site_symmetry_multiplicity
_atom_site_calc_flag
_atom_site_refinement_flags
Pt1 Pt 0.79948(4) 0.44988(3) 0.09732(3) 0.04971(16) Uani 1 1 d .
P1 P 0.5784(3) 0.40430(17) 0.08693(16) 0.0372(6) Uani 1 1 d .
P2 P 0.7998(3) 0.3842(2) 0.20195(16) 0.0507(7) Uani 1 1 d .
P3 P 0.7827(4) 0.5235(2) -0.0112(2) 0.0710(10) Uani 1 1 d .
C1 C 0.5355(11) 0.3404(7) 0.1645(6) 0.042(3) Uani 1 1 d .
C2 C 0.6369(12) 0.3282(7) 0.2143(6) 0.039(3) Uani 1 1 d .
C3 C 0.6053(16) 0.2784(8) 0.2746(7) 0.057(3) Uani 1 1 d .
H3A H 0.6716 0.2708 0.3106 0.069 Uiso 1 1 calc R
C4 C 0.4736(17) 0.2403(8) 0.2804(8) 0.064(4) Uani 1 1 d .
H4A H 0.4538 0.2042 0.3193 0.076 Uiso 1 1 calc R
C5 C 0.3764(16) 0.2542(8) 0.2320(7) 0.062(4) Uani 1 1 d .
H5A H 0.2876 0.2297 0.2377 0.074 Uiso 1 1 calc R
C6 C 0.4048(13) 0.3042(7) 0.1742(6) 0.048(3) Uani 1 1 d .
H6A H 0.3350 0.3141 0.1404 0.057 Uiso 1 1 calc R
C7 C 0.5209(13) 0.3378(8) 0.0132(6) 0.049(3) Uani 1 1 d .
H7A H 0.4627 0.2902 0.0326 0.059 Uiso 1 1 calc R
C8 C 0.4282(14) 0.3964(10) -0.0295(7) 0.065(4) Uani 1 1 d .
H8A H 0.3665 0.3620 -0.0598 0.077 Uiso 1 1 calc R
H8B H 0.4836 0.4353 -0.0595 0.077 Uiso 1 1 calc R
C9 C 0.3443(11) 0.4489(9) 0.0241(6) 0.056(3) Uani 1 1 d .
H9A H 0.2911 0.4947 0.0003 0.067 Uiso 1 1 calc R
H9B H 0.2796 0.4109 0.0496 0.067 Uiso 1 1 calc R
C10 C 0.4494(11) 0.4887(7) 0.0750(6) 0.043(3) Uani 1 1 d .
H10A H 0.4948 0.5380 0.0504 0.052 Uiso 1 1 calc R
C11 C 0.6319(13) 0.2965(9) -0.0325(7) 0.058(3) Uani 1 1 d .
H11A H 0.5884 0.2629 -0.0699 0.087 Uiso 1 1 calc R
H11B H 0.6892 0.2584 -0.0038 0.087 Uiso 1 1 calc R
H11C H 0.6893 0.3418 -0.0532 0.087 Uiso 1 1 calc R
C12 C 0.3843(14) 0.5245(7) 0.1438(7) 0.056(3) Uani 1 1 d .
H12A H 0.3171 0.5694 0.1323 0.085 Uiso 1 1 calc R
H12B H 0.4567 0.5491 0.1734 0.085 Uiso 1 1 calc R
H12C H 0.3384 0.4775 0.1689 0.085 Uiso 1 1 calc R
C13 C 0.9364(19) 0.3067(15) 0.2230(9) 0.103(7) Uani 1 1 d .
H13A H 1.0130 0.3220 0.1903 0.124 Uiso 1 1 calc R
C14 C 0.991(2) 0.3336(17) 0.2964(9) 0.135(10) Uani 1 1 d .
H14A H 0.9388 0.3024 0.3332 0.162 Uiso 1 1 calc R
H14B H 1.0888 0.3180 0.3008 0.162 Uiso 1 1 calc R
C15 C 0.9729(15) 0.4309(13) 0.3062(9) 0.093(6) Uani 1 1 d .
H15A H 0.9849 0.4473 0.3559 0.111 Uiso 1 1 calc R
H15B H 1.0401 0.4632 0.2774 0.111 Uiso 1 1 calc R
C16 C 0.8261(11) 0.4483(9) 0.2818(6) 0.057(3) Uani 1 1 d .
H16A H 0.7643 0.4229 0.3182 0.068 Uiso 1 1 calc R
C17 C 0.9150(16) 0.2125(10) 0.2119(9) 0.082(5) Uani 1 1 d .
H17A H 0.9986 0.1812 0.2249 0.123 Uiso 1 1 calc R
H17B H 0.8939 0.2018 0.1625 0.123 Uiso 1 1 calc R
H17C H 0.8382 0.1927 0.2410 0.123 Uiso 1 1 calc R
C18 C 0.7874(13) 0.5415(8) 0.2760(7) 0.069(4) Uani 1 1 d .
H18A H 0.8032 0.5701 0.3211 0.104 Uiso 1 1 calc R
H18B H 0.6901 0.5463 0.2634 0.104 Uiso 1 1 calc R
H18C H 0.8436 0.5692 0.2399 0.104 Uiso 1 1 calc R
C19 C 1.002(2) 0.512(2) 0.1096(12) 0.038(9) Uiso 0.48(6) 1 d P
C19A C 1.007(2) 0.469(2) 0.1111(10) 0.035(8) Uiso 0.52(6) 1 d P
C20 C 0.9352(14) 0.5051(9) -0.0618(8) 0.068(4) Uani 1 1 d .
C21 C 0.9827(16) 0.4150(11) -0.0706(9) 0.080(5) Uani 1 1 d .
H21A H 0.9416 0.3713 -0.0426 0.096 Uiso 1 1 calc R
C22 C 1.0774(17) 0.3929(10) -0.1143(10) 0.089(5) Uani 1 1 d .
H22A H 1.1026 0.3338 -0.1179 0.107 Uiso 1 1 calc R
C23 C 1.1445(14) 0.4542(12) -0.1570(7) 0.070(4) Uani 1 1 d .
H23A H 1.2111 0.4369 -0.1906 0.084 Uiso 1 1 calc R
C24 C 1.1127(19) 0.5353(13) -0.1490(10) 0.102(6) Uani 1 1 d .
H24A H 1.1642 0.5785 -0.1726 0.122 Uiso 1 1 calc R
C25 C 0.9958(18) 0.5604(10) -0.1032(11) 0.099(6) Uani 1 1 d .
H25A H 0.9643 0.6184 -0.1040 0.118 Uiso 1 1 calc R
C26 C 0.828(4) 0.645(2) 0.0240(17) 0.183(12) Uiso 1 1 d D
H26A H 0.8047 0.6482 0.0744 0.220 Uiso 1 1 calc R
H26B H 0.9278 0.6545 0.0193 0.220 Uiso 1 1 calc R
C27 C 0.753(6) 0.716(3) -0.014(3) 0.28(2) Uiso 1 1 d D
H27A H 0.8052 0.7284 -0.0579 0.334 Uiso 1 1 calc R
C28 C 0.769(5) 0.794(3) 0.034(2) 0.27(2) Uiso 1 1 d D
H28A H 0.8666 0.8061 0.0410 0.412 Uiso 1 1 calc R
H28B H 0.7262 0.7811 0.0795 0.412 Uiso 1 1 calc R
H28C H 0.7237 0.8439 0.0130 0.412 Uiso 1 1 calc R
C29 C 0.603(9) 0.714(5) -0.033(4) 0.58(7) Uiso 1 1 d D
H29A H 0.5773 0.7694 -0.0538 0.872 Uiso 1 1 calc R
H29B H 0.5486 0.7044 0.0096 0.872 Uiso 1 1 calc R
H29C H 0.5862 0.6674 -0.0662 0.872 Uiso 1 1 calc R

loop_
_atom_site_aniso_label
_atom_site_aniso_U_11
_atom_site_aniso_U_22
_atom_site_aniso_U_33
_atom_site_aniso_U_23
_atom_site_aniso_U_13
_atom_site_aniso_U_12
Pt1 0.02297(18) 0.0674(3) 0.0588(3) -0.0155(3) 0.0018(2) 0.0015(2)
P1 0.0289(13) 0.0347(12) 0.0480(17) -0.0024(13) -0.0015(13) -0.0016(10)
P2 0.0294(13) 0.0663(18) 0.0564(17) -0.0234(15) -0.0076(17) 0.0161(15)
P3 0.0408(19) 0.071(2) 0.101(3) 0.0165(19) 0.010(2) 0.0118(17)
C1 0.034(6) 0.033(6) 0.059(7) -0.015(5) -0.003(5) 0.000(4)
C2 0.043(6) 0.040(6) 0.032(6) -0.020(5) 0.002(5) -0.013(4)
C3 0.070(9) 0.051(7) 0.052(8) -0.017(6) -0.002(7) 0.012(6)
C4 0.087(11) 0.037(7) 0.067(9) 0.001(6) -0.002(8) 0.000(6)
C5 0.074(10) 0.038(7) 0.074(9) -0.017(6) 0.008(8) -0.016(6)
C6 0.042(6) 0.048(6) 0.053(7) -0.010(5) -0.003(6) -0.005(5)
C7 0.038(6) 0.061(7) 0.049(7) -0.002(6) -0.002(6) 0.007(5)
C8 0.045(8) 0.095(10) 0.053(8) -0.004(7) -0.011(6) 0.018(7)
C9 0.037(6) 0.074(8) 0.057(7) 0.005(7) -0.006(5) 0.020(6)
C10 0.035(6) 0.042(5) 0.052(7) 0.005(5) 0.013(5) 0.006(4)
C11 0.047(7) 0.067(8) 0.061(8) -0.021(7) -0.026(6) 0.015(6)
C12 0.059(8) 0.036(6) 0.074(9) -0.014(5) 0.008(7) 0.002(5)
C13 0.061(11) 0.18(2) 0.071(11) -0.038(12) -0.017(9) -0.014(12)
C14 0.087(13) 0.25(3) 0.068(11) -0.081(15) -0.051(10) 0.085(16)
C15 0.042(8) 0.154(18) 0.082(11) -0.050(11) -0.020(8) 0.017(9)
C16 0.040(7) 0.075(8) 0.056(7) -0.020(7) -0.001(5) -0.007(7)
C17 0.051(8) 0.096(11) 0.099(12) -0.016(10) -0.001(9) 0.036(8)
C18 0.046(7) 0.071(8) 0.090(9) -0.030(8) 0.002(7) -0.019(8)
C20 0.047(8) 0.069(9) 0.089(10) 0.035(8) 0.001(7) 0.001(7)
C21 0.051(9) 0.095(11) 0.093(12) -0.024(9) 0.019(8) -0.031(8)
C22 0.066(11) 0.072(10) 0.129(16) -0.028(10) -0.015(11) 0.003(8)
C23 0.048(7) 0.096(11) 0.067(8) 0.033(9) 0.003(6) -0.016(8)
C24 0.070(11) 0.103(14) 0.132(16) 0.051(13) 0.015(11) -0.012(11)
C25 0.076(10) 0.055(8) 0.164(18) 0.004(12) 0.015(13) 0.009(8)

loop_
_atom_type_symbol
_atom_type_description
_atom_type_scat_dispersion_real
_atom_type_scat_dispersion_imag
_atom_type_scat_source
C C 0.0033 0.0016 'International Tables Vol C Tables 4.2.6.8 and 6.1.1.4'
H H 0.0000 0.0000 'International Tables Vol C Tables 4.2.6.8 and 6.1.1.4'
P P 0.1023 0.0942 'International Tables Vol C Tables 4.2.6.8 and 6.1.1.4'
Pt Pt -1.7033 8.3905 'International Tables Vol C Tables 4.2.6.8 and 6.1.1.4'

loop_
_geom_angle_atom_site_label_1
_geom_angle_atom_site_label_2
_geom_angle_atom_site_label_3
_geom_angle
C19A Pt1 C19 17.6(6)
C19A Pt1 P2 87.2(6)
C19 Pt1 P2 95.9(7)
C19A Pt1 P1 170.0(9)
C19 Pt1 P1 172.0(9)
P2 Pt1 P1 86.44(12)
C19A Pt1 P3 96.3(7)
C19 Pt1 P3 86.8(7)
P2 Pt1 P3 175.71(13)
P1 Pt1 P3 90.45(12)
C10 P1 C1 109.4(5)
C10 P1 C7 95.6(5)
C1 P1 C7 104.4(5)
C10 P1 Pt1 116.0(4)
C1 P1 Pt1 108.2(4)
C7 P1 Pt1 122.1(4)
C2 P2 C13 106.9(8)
C2 P2 C16 105.8(5)
C13 P2 C16 94.1(7)
C2 P2 Pt1 109.3(4)
C13 P2 Pt1 119.5(6)
C16 P2 Pt1 119.6(5)
C20 P3 C26 98.4(11)
C20 P3 Pt1 109.7(5)
C26 P3 Pt1 98.1(9)
C2 C1 C6 120.0(11)
C2 C1 P1 117.9(8)
C6 C1 P1 122.0(9)
C1 C2 C3 118.5(11)
C1 C2 P2 117.8(9)
C3 C2 P2 123.5(9)
C4 C3 C2 119.1(13)
C4 C3 H3A 120.5
C2 C3 H3A 120.5
C5 C4 C3 121.2(13)
C5 C4 H4A 119.4
C3 C4 H4A 119.4
C4 C5 C6 120.1(13)
C4 C5 H5A 119.9
C6 C5 H5A 119.9
C5 C6 C1 120.9(12)
C5 C6 H6A 119.5
C1 C6 H6A 119.5
C8 C7 C11 111.2(10)
C8 C7 P1 104.9(9)
C11 C7 P1 117.3(9)
C8 C7 H7A 107.7
C11 C7 H7A 107.7
P1 C7 H7A 107.7
C7 C8 C9 105.8(10)
C7 C8 H8A 110.6
C9 C8 H8A 110.6
C7 C8 H8B 110.6
C9 C8 H8B 110.6
H8A C8 H8B 108.7
C10 C9 C8 106.2(9)
C10 C9 H9A 110.5
C8 C9 H9A 110.5
C10 C9 H9B 110.5
C8 C9 H9B 110.5
H9A C9 H9B 108.7
C9 C10 C12 113.9(9)
C9 C10 P1 104.4(7)
C12 C10 P1 115.3(8)
C9 C10 H10A 107.6
C12 C10 H10A 107.6
P1 C10 H10A 107.6
C7 C11 H11A 109.5
C7 C11 H11B 109.5
H11A C11 H11B 109.5
C7 C11 H11C 109.5
H11A C11 H11C 109.5
H11B C11 H11C 109.5
C10 C12 H12A 109.5
C10 C12 H12B 109.5
H12A C12 H12B 109.5
C10 C12 H12C 109.5
H12A C12 H12C 109.5
H12B C12 H12C 109.5
C17 C13 C14 116(2)
C17 C13 P2 120.5(12)
C14 C13 P2 105.5(14)
C17 C13 H13A 104.3
C14 C13 H13A 104.3
P2 C13 H13A 104.3
C15 C14 C13 109.6(17)
C15 C14 H14A 109.7
C13 C14 H14A 109.7
C15 C14 H14B 109.7
C13 C14 H14B 109.7
H14A C14 H14B 108.2
C16 C15 C14 104.0(13)
C16 C15 H15A 111.0
C14 C15 H15A 111.0
C16 C15 H15B 111.0
C14 C15 H15B 111.0
H15A C15 H15B 109.0
C18 C16 C15 115.4(12)
C18 C16 P2 115.2(9)
C15 C16 P2 106.7(9)
C18 C16 H16A 106.3
C15 C16 H16A 106.3
P2 C16 H16A 106.3
C13 C17 H17A 109.5
C13 C17 H17B 109.5
H17A C17 H17B 109.5
C13 C17 H17C 109.5
H17A C17 H17C 109.5
H17B C17 H17C 109.5
C16 C18 H18A 109.5
C16 C18 H18B 109.5
H18A C18 H18B 109.5
C16 C18 H18C 109.5
H18A C18 H18C 109.5
H18B C18 H18C 109.5
C19A C19 Pt1 68(3)
C19 C19A Pt1 95(3)
C25 C20 C21 114.1(14)
C25 C20 P3 126.5(12)
C21 C20 P3 118.0(10)
C22 C21 C20 123.2(15)
C22 C21 H21A 118.4
C20 C21 H21A 118.4
C21 C22 C23 121.7(16)
C21 C22 H22A 119.2
C23 C22 H22A 119.2
C24 C23 C22 118.1(16)
C24 C23 H23A 120.9
C22 C23 H23A 120.9
C23 C24 C25 120.2(15)
C23 C24 H24A 119.9
C25 C24 H24A 119.9
C20 C25 C24 122.0(15)
C20 C25 H25A 119.0
C24 C25 H25A 119.0
C27 C26 P3 114(3)
C27 C26 H26A 108.7
P3 C26 H26A 108.7
C27 C26 H26B 108.7
P3 C26 H26B 108.7
H26A C26 H26B 107.6
C29 C27 C26 125(5)
C29 C27 C28 105(4)
C26 C27 C28 104(4)
C29 C27 H27A 107.4
C26 C27 H27A 107.4
C28 C27 H27A 107.4
C27 C28 H28A 109.5
C27 C28 H28B 109.5
H28A C28 H28B 109.5
C27 C28 H28C 109.5
H28A C28 H28C 109.5
H28B C28 H28C 109.5
C27 C29 H29A 109.5
C27 C29 H29B 109.5
H29A C29 H29B 109.5
C27 C29 H29C 109.5
H29A C29 H29C 109.5
H29B C29 H29C 109.5

loop_
_geom_bond_atom_site_label_1
_geom_bond_atom_site_label_2
_geom_bond_distance
Pt1 C19A 2.05(2)
Pt1 C19 2.21(3)
Pt1 P2 2.243(3)
Pt1 P1 2.273(3)
Pt1 P3 2.372(4)
P1 C10 1.827(11)
P1 C1 1.830(12)
P1 C7 1.832(13)
P2 C2 1.822(11)
P2 C13 1.84(2)
P2 C16 1.838(12)
P3 C20 1.793(15)
P3 C26 2.04(3)
C1 C2 1.383(16)
C1 C6 1.402(16)
C2 C3 1.420(17)
C3 C4 1.42(2)
C3 H3A 0.9500
C4 C5 1.340(19)
C4 H4A 0.9500
C5 C6 1.377(17)
C5 H5A 0.9500
C6 H6A 0.9500
C7 C8 1.520(17)
C7 C11 1.529(17)
C7 H7A 1.0000
C8 C9 1.541(17)
C8 H8A 0.9900
C8 H8B 0.9900
C9 C10 1.540(16)
C9 H9A 0.9900
C9 H9B 0.9900
C10 C12 1.561(15)
C10 H10A 1.0000
C11 H11A 0.9800
C11 H11B 0.9800
C11 H11C 0.9800
C12 H12A 0.9800
C12 H12B 0.9800
C12 H12C 0.9800
C13 C17 1.49(2)
C13 C14 1.55(2)
C13 H13A 1.0000
C14 C15 1.53(3)
C14 H14A 0.9900
C14 H14B 0.9900
C15 C16 1.528(17)
C15 H15A 0.9900
C15 H15B 0.9900
C16 C18 1.497(19)
C16 H16A 1.0000
C17 H17A 0.9800
C17 H17B 0.9800
C17 H17C 0.9800
C18 H18A 0.9800
C18 H18B 0.9800
C18 H18C 0.9800
C19 C19A 0.67(2)
C20 C25 1.31(2)
C20 C21 1.48(2)
C21 C22 1.29(2)
C21 H21A 0.9500
C22 C23 1.41(2)
C22 H22A 0.9500
C23 C24 1.30(3)
C23 H23A 0.9500
C24 C25 1.49(2)
C24 H24A 0.9500
C25 H25A 0.9500
C26 C27 1.51(3)
C26 H26A 0.9900
C26 H26B 0.9900
C27 C29 1.50(4)
C27 C28 1.53(3)
C27 H27A 1.0000
C28 H28A 0.9800
C28 H28B 0.9800
C28 H28C 0.9800
C29 H29A 0.9800
C29 H29B 0.9800
C29 H29C 0.9800
